data_2244064
loop_
_publ_author_name
'Metwally, Nadia H.'
'Elgemeie, Galal H.'
'Jones, Peter G.'

_publ_section_title
;
 Crystal structure of 2-(2,5-dimethoxyphenyl)benzo[<i>d</i>]thiazole
;
_journal_coeditor_code VM2262
_journal_issue 4
_journal_name_full 'Acta Crystallographica Section E'
_journal_page_first 445
_journal_page_last 448
_journal_paper_doi 10.1107/S2056989022003279
_journal_volume 78
_journal_year 2022
_chemical_formula_iupac 'C15 H13 N O2 S'
_chemical_formula_moiety 'C15 H13 N O2 S'
_chemical_formula_sum 'C15 H13 N O2 S'
_chemical_formula_weight 271.32
_chemical_name_systematic
;
2-(2,5-Dimethoxyphenyl)benzo[<i>d</i>]thiazole
;
_space_group_crystal_system monoclinic
_space_group_IT_number 14
_space_group_name_Hall '-P 2ybc'
_space_group_name_H-M_alt 'P 1 21/c 1'
_atom_sites_solution_hydrogens geom
_atom_sites_solution_primary dual
_audit_creation_method SHELXL-2018/3
_cell_angle_alpha 90
_cell_angle_beta 100.1273(14)
_cell_angle_gamma 90
_cell_formula_units_Z 4
_cell_length_a 14.6666(2)
_cell_length_b 13.8922(2)
_cell_length_c 6.26063(10)
_cell_measurement_reflns_used 88513
_cell_measurement_temperature 100(2)
_cell_measurement_theta_max 38.3970
_cell_measurement_theta_min 2.8080
_cell_volume 1255.74(3)
_computing_cell_refinement
;
CrysAlisPro (Rigaku OD, 2021)
;
_computing_data_collection
;
CrysAlisPro (Rigaku OD, 2021)
;
_computing_data_reduction
;
CrysAlisPro (Rigaku OD, 2021)
;
_computing_molecular_graphics
;
XP (Siemens, 1994)
;
_computing_publication_material
;
<i>SHELXL2018/3</i> (Sheldrick, 2015b)
;
_computing_structure_refinement
;
<i>SHELXL2018/3</i> (Sheldrick, 2015b)
;
_computing_structure_solution
;
SHELXT (Sheldrick, 2015a)
;
_diffrn_ambient_temperature 100(2)
_diffrn_detector_area_resol_mean 10.0000
_diffrn_measured_fraction_theta_full 0.999
_diffrn_measured_fraction_theta_max 0.971
_diffrn_measurement_device_type 'XtaLAB Synergy, HyPix'
_diffrn_measurement_method '\w scans'
_diffrn_radiation_type MoK\a
_diffrn_radiation_wavelength 0.71073
_diffrn_reflns_av_R_equivalents 0.0231
_diffrn_reflns_av_unetI/netI 0.0088
_diffrn_reflns_limit_h_max 25
_diffrn_reflns_limit_h_min -24
_diffrn_reflns_limit_k_max 23
_diffrn_reflns_limit_k_min -23
_diffrn_reflns_limit_l_max 10
_diffrn_reflns_limit_l_min -10
_diffrn_reflns_number 123768
_diffrn_reflns_theta_full 37.500
_diffrn_reflns_theta_max 38.259
_diffrn_reflns_theta_min 2.034
_diffrn_source 'micro-focus sealed X-ray tube'
_exptl_absorpt_coefficient_mu 0.254
_exptl_absorpt_correction_T_max 1.00000
_exptl_absorpt_correction_T_min 0.92651
_exptl_absorpt_correction_type multi-scan
_exptl_absorpt_process_details
;
(CrysAlisPro; Rigaku OD, 2021)
;
_exptl_crystal_colour colourless
_exptl_crystal_density_diffrn 1.435
_exptl_crystal_description block
_exptl_crystal_F_000 568
_exptl_crystal_size_max 0.22
_exptl_crystal_size_mid 0.22
_exptl_crystal_size_min 0.15
_refine_diff_density_max 0.617
_refine_diff_density_min -0.192
_refine_ls_extinction_method none
_refine_ls_goodness_of_fit_ref 1.035
_refine_ls_hydrogen_treatment constr
_refine_ls_matrix_type full
_refine_ls_number_parameters 174
_refine_ls_number_reflns 6759
_refine_ls_number_restraints 0
_refine_ls_restrained_S_all 1.035
_refine_ls_R_factor_all 0.0302
_refine_ls_R_factor_gt 0.0272
_refine_ls_shift/su_max 0.001
_refine_ls_shift/su_mean 0.000
_refine_ls_structure_factor_coef Fsqd
_refine_ls_weighting_details 'w=1/[\s^2^(Fo^2^)+(0.0489P)^2^+0.2455P] where P=(Fo^2^+2Fc^2^)/3'
_refine_ls_weighting_scheme calc
_refine_ls_wR_factor_gt 0.0820
_refine_ls_wR_factor_ref 0.0838
_reflns_number_gt 6156
_reflns_number_total 6759
_reflns_threshold_expression 'I > 2\s(I)'
_cod_data_source_file vm2262sup1.cif
_cod_data_source_block I
_cod_original_sg_symbol_H-M 'P 21/c'
_cod_database_code 2244064
_shelx_space_group_comment
;
The symmetry employed for this shelxl refinement is uniquely defined
by the following loop, which should always be used as a source of
symmetry information in preference to the above space-group names.
They are only intended as comments.
;
_shelx_estimated_absorpt_t_min 0.946
_shelx_estimated_absorpt_t_max 0.963

loop_
_space_group_symop_operation_xyz
'x, y, z'
'-x, y+1/2, -z+1/2'
'-x, -y, -z'
'x, -y-1/2, z-1/2'

loop_
_atom_site_type_symbol
_atom_site_label
_atom_site_fract_x
_atom_site_fract_y
_atom_site_fract_z
_atom_site_U_iso_or_equiv
_atom_site_adp_type
_atom_site_calc_flag
_atom_site_occupancy
_atom_site_disorder_assembly
_atom_site_disorder_group
S S1 0.13465(2) 0.49165(2) 0.34350(2) 0.01451(4) Uani d 1 . .
C C2 0.24674(4) 0.47726(4) 0.28209(8) 0.01188(8) Uani d 1 . .
N N3 0.31247(3) 0.52002(3) 0.41668(7) 0.01347(7) Uani d 1 . .
C C3A 0.27752(4) 0.56826(4) 0.57771(8) 0.01360(8) Uani d 1 . .
C C4 0.33134(4) 0.62033(4) 0.74630(9) 0.01695(9) Uani d 1 . .
H H4 0.396755 0.623486 0.758537 0.020 Uiso calc 1 . .
C C5 0.28692(5) 0.66707(4) 0.89466(9) 0.01963(10) Uani d 1 . .
H H5 0.322334 0.703577 1.008219 0.024 Uiso calc 1 . .
C C6 0.19042(5) 0.66133(5) 0.87976(10) 0.02095(11) Uani d 1 . .
H H6 0.161650 0.694472 0.982862 0.025 Uiso calc 1 . .
C C7 0.13610(5) 0.60805(4) 0.71696(10) 0.01924(10) Uani d 1 . .
H H7 0.071002 0.603042 0.709129 0.023 Uiso calc 1 . .
C C7A 0.18087(4) 0.56196(4) 0.56475(9) 0.01468(8) Uani d 1 . .
C C11 0.26660(3) 0.42388(3) 0.09270(8) 0.01131(7) Uani d 1 . .
C C12 0.19879(3) 0.37320(4) -0.05164(8) 0.01179(8) Uani d 1 . .
C C13 0.22303(4) 0.32478(4) -0.22766(8) 0.01295(8) Uani d 1 . .
H H13 0.177114 0.290066 -0.323243 0.016 Uiso calc 1 . .
C C14 0.31402(4) 0.32648(4) -0.26592(8) 0.01283(8) Uani d 1 . .
H H14 0.329903 0.293120 -0.386674 0.015 Uiso calc 1 . .
C C15 0.38132(3) 0.37743(4) -0.12577(8) 0.01215(8) Uani d 1 . .
C C16 0.35765(4) 0.42522(4) 0.05254(8) 0.01240(8) Uani d 1 . .
H H16 0.404004 0.459248 0.148423 0.015 Uiso calc 1 . .
O O1 0.11061(3) 0.37347(3) -0.00594(7) 0.01587(7) Uani d 1 . .
C C17 0.04056(4) 0.32676(5) -0.15693(10) 0.01998(10) Uani d 1 . .
H H17A 0.036645 0.356648 -0.300050 0.030 Uiso calc 1 . .
H H17B -0.019153 0.333071 -0.108453 0.030 Uiso calc 1 . .
H H17C 0.056005 0.258430 -0.166186 0.030 Uiso calc 1 . .
O O2 0.47191(3) 0.38509(3) -0.15047(7) 0.01691(8) Uani d 1 . .
C C18 0.49545(4) 0.34434(5) -0.34295(10) 0.01952(10) Uani d 1 . .
H H18A 0.454902 0.371139 -0.470203 0.029 Uiso calc 1 . .
H H18B 0.487554 0.274329 -0.340465 0.029 Uiso calc 1 . .
H H18C 0.560067 0.359596 -0.350301 0.029 Uiso calc 1 . .

loop_
_atom_site_aniso_label
_atom_site_aniso_U_11
_atom_site_aniso_U_22
_atom_site_aniso_U_33
_atom_site_aniso_U_12
_atom_site_aniso_U_13
_atom_site_aniso_U_23
S1 0.01415(6) 0.01602(6) 0.01373(6) 0.00148(4) 0.00352(4) -0.00175(4)
C2 0.01436(18) 0.01083(17) 0.01076(17) 0.00014(14) 0.00307(14) 0.00011(13)
N3 0.01641(18) 0.01302(17) 0.01139(16) -0.00157(13) 0.00354(13) -0.00175(13)
C3A 0.0193(2) 0.01086(18) 0.01120(17) -0.00042(15) 0.00426(15) -0.00038(14)
C4 0.0236(2) 0.0142(2) 0.01336(19) -0.00312(17) 0.00403(17) -0.00254(15)
C5 0.0314(3) 0.0140(2) 0.0142(2) -0.00201(19) 0.00606(19) -0.00317(16)
C6 0.0321(3) 0.0161(2) 0.0167(2) 0.0025(2) 0.0097(2) -0.00306(17)
C7 0.0239(2) 0.0180(2) 0.0176(2) 0.00356(19) 0.00846(19) -0.00219(18)
C7A 0.0190(2) 0.01267(19) 0.01312(18) 0.00175(15) 0.00489(15) -0.00059(15)
C11 0.01340(17) 0.01037(17) 0.01029(16) 0.00010(13) 0.00241(13) -0.00034(13)
C12 0.01206(17) 0.01134(18) 0.01187(17) 0.00064(13) 0.00182(14) -0.00025(13)
C13 0.01318(18) 0.01267(18) 0.01268(18) 0.00015(14) 0.00138(14) -0.00222(14)
C14 0.01418(18) 0.01223(18) 0.01217(18) 0.00012(14) 0.00257(14) -0.00183(14)
C15 0.01276(18) 0.01177(18) 0.01232(17) -0.00073(14) 0.00333(14) -0.00073(14)
C16 0.01365(18) 0.01212(18) 0.01161(17) -0.00128(14) 0.00273(14) -0.00118(14)
O1 0.01170(15) 0.01927(18) 0.01672(16) -0.00048(12) 0.00270(12) -0.00411(13)
C17 0.01240(19) 0.0272(3) 0.0192(2) -0.00078(18) -0.00011(17) -0.0035(2)
O2 0.01379(16) 0.02132(19) 0.01681(17) -0.00358(13) 0.00599(13) -0.00600(14)
C18 0.0175(2) 0.0238(3) 0.0190(2) -0.00194(19) 0.00813(18) -0.00580(19)

loop_
_atom_type_symbol
_atom_type_description
_atom_type_scat_dispersion_real
_atom_type_scat_dispersion_imag
_atom_type_scat_source
C C 0.0033 0.0016 'International Tables Vol C Tables 4.2.6.8 and 6.1.1.4'
H H 0.0000 0.0000 'International Tables Vol C Tables 4.2.6.8 and 6.1.1.4'
N N 0.0061 0.0033 'International Tables Vol C Tables 4.2.6.8 and 6.1.1.4'
O O 0.0106 0.0060 'International Tables Vol C Tables 4.2.6.8 and 6.1.1.4'
S S 0.1246 0.1234 'International Tables Vol C Tables 4.2.6.8 and 6.1.1.4'

loop_
_geom_angle_atom_site_label_1
_geom_angle_atom_site_label_2
_geom_angle_atom_site_label_3
_geom_angle_site_symmetry_1
_geom_angle_site_symmetry_3
_geom_angle
_geom_angle_publ_flag
C7A S1 C2 . . 89.40(3) y
N3 C2 C11 . . 121.40(5) ?
N3 C2 S1 . . 114.72(4) y
C11 C2 S1 . . 123.86(4) ?
C2 N3 C3A . . 111.39(5) y
N3 C3A C4 . . 124.55(5) ?
N3 C3A C7A . . 115.25(5) y
C4 C3A C7A . . 120.20(5) ?
C5 C4 C3A . . 118.50(6) ?
C4 C5 C6 . . 121.05(6) ?
C7 C6 C5 . . 121.30(5) ?
C6 C7 C7A . . 117.66(6) ?
C7 C7A C3A . . 121.26(5) ?
C7 C7A S1 . . 129.51(5) ?
C3A C7A S1 . . 109.23(4) y
C16 C11 C12 . . 118.61(4) ?
C16 C11 C2 . . 117.91(4) ?
C12 C11 C2 . . 123.47(4) ?
O1 C12 C13 . . 123.26(5) ?
O1 C12 C11 . . 116.71(4) ?
C13 C12 C11 . . 120.02(5) ?
C12 C13 C14 . . 120.88(5) ?
C15 C14 C13 . . 119.54(5) ?
O2 C15 C14 . . 124.24(5) ?
O2 C15 C16 . . 115.90(4) ?
C14 C15 C16 . . 119.85(5) ?
C15 C16 C11 . . 121.10(5) ?
C12 O1 C17 . . 117.16(4) ?
C15 O2 C18 . . 116.63(4) ?
C5 C4 H4 . . 120.7 ?
C3A C4 H4 . . 120.7 ?
C4 C5 H5 . . 119.5 ?
C6 C5 H5 . . 119.5 ?
C7 C6 H6 . . 119.4 ?
C5 C6 H6 . . 119.4 ?
C6 C7 H7 . . 121.2 ?
C7A C7 H7 . . 121.2 ?
C12 C13 H13 . . 119.6 ?
C14 C13 H13 . . 119.6 ?
C15 C14 H14 . . 120.2 ?
C13 C14 H14 . . 120.2 ?
C15 C16 H16 . . 119.5 ?
C11 C16 H16 . . 119.5 ?
O1 C17 H17A . . 109.5 ?
O1 C17 H17B . . 109.5 ?
H17A C17 H17B . . 109.5 ?
O1 C17 H17C . . 109.5 ?
H17A C17 H17C . . 109.5 ?
H17B C17 H17C . . 109.5 ?
O2 C18 H18A . . 109.5 ?
O2 C18 H18B . . 109.5 ?
H18A C18 H18B . . 109.5 ?
O2 C18 H18C . . 109.5 ?
H18A C18 H18C . . 109.5 ?
H18B C18 H18C . . 109.5 ?

loop_
_geom_bond_atom_site_label_1
_geom_bond_atom_site_label_2
_geom_bond_site_symmetry_2
_geom_bond_distance
_geom_bond_publ_flag
S1 C7A . 1.7327(6) y
S1 C2 . 1.7642(5) y
C2 N3 . 1.3064(7) y
C2 C11 . 1.4704(7) ?
N3 C3A . 1.3820(7) y
C3A C4 . 1.4027(8) ?
C3A C7A . 1.4082(8) y
C4 C5 . 1.3862(8) ?
C5 C6 . 1.4043(10) ?
C6 C7 . 1.3912(9) ?
C7 C7A . 1.4032(8) ?
C11 C16 . 1.4017(7) ?
C11 C12 . 1.4091(7) ?
C12 O1 . 1.3728(6) ?
C12 C13 . 1.3896(7) ?
C13 C14 . 1.3969(7) ?
C14 C15 . 1.3930(7) ?
C15 O2 . 1.3686(6) ?
C15 C16 . 1.3941(7) ?
O1 C17 . 1.4243(7) ?
O2 C18 . 1.4276(7) ?
C4 H4 . 0.9500 ?
C5 H5 . 0.9500 ?
C6 H6 . 0.9500 ?
C7 H7 . 0.9500 ?
C13 H13 . 0.9500 ?
C14 H14 . 0.9500 ?
C16 H16 . 0.9500 ?
C17 H17A . 0.9800 ?
C17 H17B . 0.9800 ?
C17 H17C . 0.9800 ?
C18 H18A . 0.9800 ?
C18 H18B . 0.9800 ?
C18 H18C . 0.9800 ?

loop_
_geom_hbond_atom_site_label_D
_geom_hbond_atom_site_label_H
_geom_hbond_atom_site_label_A
_geom_hbond_site_symmetry_A
_geom_hbond_distance_DH
_geom_hbond_distance_HA
_geom_hbond_distance_DA
_geom_hbond_angle_DHA
_geom_hbond_publ_flag
C13 H13 O1 4_565 0.95 2.65 3.5113(7) 151 yes
C18 H18C N3 3_665 0.98 2.60 3.4867(8) 151 yes

loop_
_geom_torsion_atom_site_label_1
_geom_torsion_atom_site_label_2
_geom_torsion_atom_site_label_3
_geom_torsion_atom_site_label_4
_geom_torsion_site_symmetry_1
_geom_torsion_site_symmetry_2
_geom_torsion_site_symmetry_3
_geom_torsion_site_symmetry_4
_geom_torsion
_geom_torsion_publ_flag
C7A S1 C2 N3 . . . . 0.85(4) ?
C7A S1 C2 C11 . . . . -177.67(4) ?
C11 C2 N3 C3A . . . . 177.97(4) ?
S1 C2 N3 C3A . . . . -0.60(6) ?
C2 N3 C3A C4 . . . . 179.57(5) ?
C2 N3 C3A C7A . . . . -0.08(7) ?
N3 C3A C4 C5 . . . . 178.64(5) ?
C7A C3A C4 C5 . . . . -1.73(8) ?
C3A C4 C5 C6 . . . . 1.12(9) ?
C4 C5 C6 C7 . . . . 0.50(10) ?
C5 C6 C7 C7A . . . . -1.46(9) ?
C6 C7 C7A C3A . . . . 0.83(9) ?
C6 C7 C7A S1 . . . . -179.51(5) ?
N3 C3A C7A C7 . . . . -179.57(5) ?
C4 C3A C7A C7 . . . . 0.76(8) ?
N3 C3A C7A S1 . . . . 0.70(6) ?
C4 C3A C7A S1 . . . . -178.96(4) ?
C2 S1 C7A C7 . . . . 179.48(6) ?
C2 S1 C7A C3A . . . . -0.82(4) ?
N3 C2 C11 C16 . . . . -3.97(7) ?
S1 C2 C11 C16 . . . . 174.46(4) ?
N3 C2 C11 C12 . . . . 177.18(5) ?
S1 C2 C11 C12 . . . . -4.38(7) ?
C16 C11 C12 O1 . . . . 179.80(5) ?
C2 C11 C12 O1 . . . . -1.36(7) ?
C16 C11 C12 C13 . . . . 0.89(7) ?
C2 C11 C12 C13 . . . . 179.73(5) ?
O1 C12 C13 C14 . . . . -179.65(5) ?
C11 C12 C13 C14 . . . . -0.81(8) ?
C12 C13 C14 C15 . . . . -0.03(8) ?
C13 C14 C15 O2 . . . . -178.84(5) ?
C13 C14 C15 C16 . . . . 0.78(8) ?
O2 C15 C16 C11 . . . . 178.96(5) ?
C14 C15 C16 C11 . . . . -0.69(8) ?
C12 C11 C16 C15 . . . . -0.14(7) ?
C2 C11 C16 C15 . . . . -179.05(5) ?
C13 C12 O1 C17 . . . . -4.35(8) ?
C11 C12 O1 C17 . . . . 176.78(5) ?
C14 C15 O2 C18 . . . . 5.35(8) ?
C16 C15 O2 C18 . . . . -174.28(5) ?

_cod_database_fobs_code 2244064
